data_4343267
loop_
_publ_author_name
'Su, Jian'
'Yao, Liudi'
'Zhao, Meng'
'Wang, Hui'
'Zhang, Qiong'
'Cheng, Longjiu'
'Zhang, Jun'
'Zhang, Shengyi'
'Wu, Jieying'
'Tian, Yupeng'

_publ_section_title
;
 Structural Induction Effect of a Zwitterion Pyridiniumolate for
 Metal-Organic Frameworks.
;
_journal_issue 13
_journal_name_full 'Inorganic chemistry'
_journal_page_first 6169
_journal_page_last 6175
_journal_paper_doi 10.1021/acs.inorgchem.5b00180
_journal_volume 54
_journal_year 2015
_chemical_formula_sum 'C24 H22 Cd3 N2 O17'
_chemical_formula_weight 947.64
_chemical_name_systematic
; 
 ? 
;
_space_group_IT_number 72
_symmetry_cell_setting orthorhombic
_symmetry_space_group_name_Hall '-I 2 2c'
_symmetry_space_group_name_H-M 'I b a m'
_atom_sites_solution_hydrogens geom
_atom_sites_solution_primary direct
_atom_sites_solution_secondary difmap
_audit_creation_method SHELXL-97
_cell_angle_alpha 90.00
_cell_angle_beta 90.00
_cell_angle_gamma 90.00
_cell_formula_units_Z 4
_cell_length_a 20.745(2)
_cell_length_b 8.3255(8)
_cell_length_c 17.3435(17)
_cell_measurement_reflns_used 3763
_cell_measurement_temperature 291(2)
_cell_measurement_theta_max 54.064
_cell_measurement_theta_min 4.697
_cell_volume 2995.4(5)
_computing_cell_refinement smart
_computing_data_collection 'SMART (Bruker, 2005)'
_computing_data_reduction 'SAINT (Bruker, 2001)'
_computing_molecular_graphics SHELXTL
_computing_publication_material SHELXTL
_computing_structure_refinement 'SHELXL-97 (Sheldrick, 2008)'
_computing_structure_solution 'SHELXS-97 (Sheldrick, 2008)'
_diffrn_ambient_temperature 291(2)
_diffrn_measured_fraction_theta_full 0.995
_diffrn_measured_fraction_theta_max 0.995
_diffrn_measurement_device_type 'CCD area detector'
_diffrn_measurement_method 'phi and omega scans'
_diffrn_radiation_monochromator graphite
_diffrn_radiation_source 'fine-focus sealed tube'
_diffrn_radiation_type MoK\a
_diffrn_radiation_wavelength 0.71073
_diffrn_reflns_av_R_equivalents 0.0731
_diffrn_reflns_av_sigmaI/netI 0.0376
_diffrn_reflns_limit_h_max 25
_diffrn_reflns_limit_h_min -25
_diffrn_reflns_limit_k_max 9
_diffrn_reflns_limit_k_min -10
_diffrn_reflns_limit_l_max 19
_diffrn_reflns_limit_l_min -20
_diffrn_reflns_number 10607
_diffrn_reflns_theta_full 25.49
_diffrn_reflns_theta_max 25.49
_diffrn_reflns_theta_min 1.96
_exptl_absorpt_coefficient_mu 2.193
_exptl_absorpt_correction_T_max 0.7205
_exptl_absorpt_correction_T_min 0.6807
_exptl_absorpt_correction_type multi-scan
_exptl_absorpt_process_details 'SADABS; Bruker, 2000'
_exptl_crystal_colour colorless
_exptl_crystal_density_diffrn 2.101
_exptl_crystal_density_method 'not measured'
_exptl_crystal_description block
_exptl_crystal_F_000 1840
_exptl_crystal_size_max 0.19
_exptl_crystal_size_mid 0.18
_exptl_crystal_size_min 0.16
_refine_diff_density_max 0.714
_refine_diff_density_min -1.731
_refine_diff_density_rms 0.236
_refine_ls_extinction_method none
_refine_ls_goodness_of_fit_ref 1.055
_refine_ls_hydrogen_treatment mixed
_refine_ls_matrix_type full
_refine_ls_number_parameters 102
_refine_ls_number_reflns 1442
_refine_ls_number_restraints 24
_refine_ls_restrained_S_all 1.092
_refine_ls_R_factor_all 0.0528
_refine_ls_R_factor_gt 0.0448
_refine_ls_shift/su_max 0.002
_refine_ls_shift/su_mean 0.000
_refine_ls_structure_factor_coef Fsqd
_refine_ls_weighting_details 'calc w=1/[\s^2^(Fo^2^)+(0.1432P)^2^+5.4716P] where P=(Fo^2^+2Fc^2^)/3'
_refine_ls_weighting_scheme calc
_refine_ls_wR_factor_gt 0.1903
_refine_ls_wR_factor_ref 0.1956
_reflns_number_gt 1094
_reflns_number_total 1442
_reflns_threshold_expression >2sigma(I)
_cod_data_source_file ic5b00180_si_002.cif
_cod_data_source_block compound1
_cod_depositor_comments
;
The following automatic conversions were performed:

'_symmetry_cell_setting' value 'Orthorhombic' changed to
'orthorhombic' according to
/usr/data/users/saulius/crontab/automatic-downloads/rss-feeds/ACS/lib/dictionaries/cif_core.dic
dictionary named 'cif_core.dic' version 2.4.2 from 2011-04-26.

Automatic conversion script
Id: cif_fix_values 3271 2015-04-21 07:52:19Z andrius 

 Adding full bibliography for 4343265--4343267.cif.
;
_cod_original_cell_volume 2995.5(5)
_cod_original_sg_symbol_H-M 'Ibam '
_cod_database_code 4343267

loop_
_symmetry_equiv_pos_as_xyz
'x, y, z'
'-x, -y, z'
'-x+1/2, y+1/2, -z'
'x+1/2, -y+1/2, -z'
'x+1/2, y+1/2, z+1/2'
'-x+1/2, -y+1/2, z+1/2'
'-x+1, y+1, -z+1/2'
'x+1, -y+1, -z+1/2'
'-x, -y, -z'
'x, y, -z'
'x-1/2, -y-1/2, z'
'-x-1/2, y-1/2, z'
'-x+1/2, -y+1/2, -z+1/2'
'x+1/2, y+1/2, -z+1/2'
'x, -y, z+1/2'
'-x, y, z+1/2'

loop_
_atom_site_label
_atom_site_type_symbol
_atom_site_fract_x
_atom_site_fract_y
_atom_site_fract_z
_atom_site_U_iso_or_equiv
_atom_site_adp_type
_atom_site_occupancy
_atom_site_symmetry_multiplicity
_atom_site_calc_flag
_atom_site_refinement_flags
C1 C 0.4107(3) 0.0997(9) 0.3599(4) 0.0212(14) Uani 1 1 d .
C2 C 0.4030(4) 0.1178(12) 0.5000 0.022(2) Uani 1 2 d S
H2 H 0.4398 0.0538 0.5000 0.027 Uiso 1 2 calc SR
C3 C 0.3763(3) 0.1643(8) 0.4299(3) 0.0186(13) Uani 1 1 d .
C4 C 0.3227(3) 0.2656(7) 0.4295(3) 0.0191(13) Uani 1 1 d .
C5 C 0.2977(4) 0.3184(11) 0.5000 0.0221(19) Uani 1 2 d S
H5 H 0.2635 0.3906 0.5000 0.026 Uiso 1 2 calc SR
C6 C 0.2946(3) 0.3217(8) 0.3548(4) 0.0209(14) Uani 1 1 d .
Cd1 Cd 0.5000 0.0000 0.2500 0.0184(4) Uani 1 4 d S
Cd2 Cd 0.20252(3) 0.5000 0.2500 0.0194(4) Uani 1 2 d S
O1 O 0.4599(2) 0.1751(6) 0.3381(3) 0.0322(12) Uani 1 1 d .
O2 O 0.3924(2) -0.0300(7) 0.3308(4) 0.0284(13) Uani 1 1 d .
O3 O 0.3138(2) 0.2619(5) 0.2930(2) 0.0237(10) Uani 1 1 d .
O4 O 0.2541(3) 0.4340(8) 0.3576(3) 0.0407(14) Uani 1 1 d .
C7 C 0.372(2) 0.459(4) 0.384(3) 0.165 Uani 0.50 1 d PDU
H7A H 0.3621 0.3970 0.3394 0.247 Uiso 0.50 1 calc PR
H7B H 0.3468 0.4220 0.4271 0.247 Uiso 0.50 1 calc PR
H7C H 0.4172 0.4471 0.3964 0.247 Uiso 0.50 1 calc PR
C8 C 0.3723(19) 0.747(4) 0.439(2) 0.165 Uani 0.50 1 d PDU
H8A H 0.3625 0.8567 0.4275 0.247 Uiso 0.50 1 calc PR
H8B H 0.4172 0.7367 0.4513 0.247 Uiso 0.50 1 calc PR
H8C H 0.3469 0.7117 0.4820 0.247 Uiso 0.50 1 calc PR
N1 N 0.3569(18) 0.642(4) 0.3685(18) 0.165 Uani 0.50 1 d PDU
H1A H 0.3803 0.6762 0.3280 0.198 Uiso 0.50 1 calc PR
H1B H 0.3150 0.6530 0.3564 0.198 Uiso 0.50 1 calc PR
O5 O 0.5000 0.5000 0.5000 0.365 Uani 1 4 d SU
H5D H 0.5000 0.4293 0.4647 0.438 Uiso 0.25 1 d PR
H5C H 0.4982 0.4542 0.5438 0.547 Uiso 0.25 1 d PR

loop_
_atom_site_aniso_label
_atom_site_aniso_U_11
_atom_site_aniso_U_22
_atom_site_aniso_U_33
_atom_site_aniso_U_23
_atom_site_aniso_U_13
_atom_site_aniso_U_12
C1 0.021(3) 0.032(4) 0.011(3) -0.002(3) 0.001(2) 0.008(3)
C2 0.023(5) 0.029(5) 0.015(5) 0.000 0.000 0.012(4)
C3 0.018(3) 0.029(3) 0.009(3) -0.002(2) 0.000(2) 0.002(3)
C4 0.017(3) 0.021(3) 0.019(3) 0.003(3) -0.001(2) 0.005(2)
C5 0.019(4) 0.028(5) 0.019(5) 0.000 0.000 0.008(4)
C6 0.022(3) 0.021(3) 0.020(3) 0.000(3) -0.001(2) -0.002(3)
Cd1 0.0165(6) 0.0270(7) 0.0116(7) 0.000 0.000 0.000
Cd2 0.0205(5) 0.0244(6) 0.0134(5) 0.0002(2) 0.000 0.000
O1 0.025(2) 0.045(3) 0.027(3) -0.009(2) 0.0077(19) -0.004(2)
O2 0.032(3) 0.032(3) 0.022(3) -0.007(2) 0.006(2) 0.0062(19)
O3 0.028(2) 0.028(2) 0.015(2) -0.0003(19) 0.0009(18) 0.0004(19)
O4 0.047(3) 0.054(3) 0.021(3) -0.001(3) -0.009(2) 0.035(3)
C7 0.165 0.165 0.165 0.000 0.000 0.000
C8 0.165 0.165 0.165 0.000 0.000 0.000
N1 0.165 0.165 0.165 0.000 0.000 0.000
O5 0.365 0.365 0.365 0.000 0.000 0.000

loop_
_atom_type_symbol
_atom_type_description
_atom_type_scat_dispersion_real
_atom_type_scat_dispersion_imag
_atom_type_scat_source
C C 0.0033 0.0016 'International Tables Vol C Tables 4.2.6.8 and 6.1.1.4'
H H 0.0000 0.0000 'International Tables Vol C Tables 4.2.6.8 and 6.1.1.4'
O O 0.0106 0.0060 'International Tables Vol C Tables 4.2.6.8 and 6.1.1.4'
Cd Cd -0.8075 1.2024 'International Tables Vol C Tables 4.2.6.8 and 6.1.1.4'
N N 0.0061 0.0033 'International Tables Vol C Tables 4.2.6.8 and 6.1.1.4'

loop_
_geom_angle_atom_site_label_1
_geom_angle_atom_site_label_2
_geom_angle_atom_site_label_3
_geom_angle
_geom_angle_site_symmetry_1
_geom_angle_site_symmetry_3
O2 C1 O1 123.8(6) . .
O2 C1 C3 119.3(6) . .
O1 C1 C3 116.7(6) . .
C3 C2 C3 121.9(8) . 10_556
C3 C2 H2 119.1 . .
C3 C2 H2 119.1 10_556 .
C2 C3 C4 119.3(5) . .
C2 C3 C1 114.6(5) . .
C4 C3 C1 126.1(5) . .
C3 C4 C5 118.8(5) . .
C3 C4 C6 120.2(5) . .
C5 C4 C6 120.9(5) . .
C4 C5 C4 121.7(7) . 10_556
C4 C5 H5 119.1 . .
C4 C5 H5 119.1 10_556 .
O3 C6 O4 122.8(6) . .
O3 C6 C4 119.7(5) . .
O4 C6 C4 117.4(5) . .
O1 Cd1 O1 95.4(3) 8_445 7_545
O1 Cd1 O1 100.1(3) 8_445 2_655
O1 Cd1 O1 137.0(2) 7_545 2_655
O1 Cd1 O1 137.0(2) 8_445 .
O1 Cd1 O1 100.1(3) 7_545 .
O1 Cd1 O1 95.4(3) 2_655 .
O1 Cd1 O2 89.22(17) 8_445 .
O1 Cd1 O2 136.56(17) 7_545 .
O1 Cd1 O2 83.83(18) 2_655 .
O1 Cd1 O2 52.78(17) . .
O1 Cd1 O2 136.56(17) 8_445 2_655
O1 Cd1 O2 89.22(17) 7_545 2_655
O1 Cd1 O2 52.78(17) 2_655 2_655
O1 Cd1 O2 83.83(18) . 2_655
O2 Cd1 O2 116.1(3) . 2_655
O1 Cd1 O2 52.78(17) 8_445 8_445
O1 Cd1 O2 83.83(18) 7_545 8_445
O1 Cd1 O2 136.56(17) 2_655 8_445
O1 Cd1 O2 89.22(17) . 8_445
O2 Cd1 O2 65.1(3) . 8_445
O2 Cd1 O2 169.2(2) 2_655 8_445
O1 Cd1 O2 83.83(18) 8_445 7_545
O1 Cd1 O2 52.78(17) 7_545 7_545
O1 Cd1 O2 89.22(17) 2_655 7_545
O1 Cd1 O2 136.56(17) . 7_545
O2 Cd1 O2 169.2(2) . 7_545
O2 Cd1 O2 65.1(3) 2_655 7_545
O2 Cd1 O2 116.1(3) 8_445 7_545
O4 Cd2 O4 122.4(3) . 8_455
O4 Cd2 O3 96.2(2) . 13
O4 Cd2 O3 91.87(19) 8_455 13
O4 Cd2 O3 91.87(19) . 12_665
O4 Cd2 O3 96.2(2) 8_455 12_665
O3 Cd2 O3 163.3(2) 13 12_665
O4 Cd2 O2 154.3(2) . 13
O4 Cd2 O2 83.1(2) 8_455 13
O3 Cd2 O2 78.10(17) 13 13
O3 Cd2 O2 88.34(17) 12_665 13
O4 Cd2 O2 83.1(2) . 12_665
O4 Cd2 O2 154.3(2) 8_455 12_665
O3 Cd2 O2 88.34(17) 13 12_665
O3 Cd2 O2 78.10(17) 12_665 12_665
O2 Cd2 O2 71.7(3) 13 12_665
C1 O1 Cd1 100.3(4) . .
C1 O2 Cd2 112.9(5) . 13
C1 O2 Cd1 82.9(4) . .
Cd2 O2 Cd1 111.6(3) 13 .
C6 O3 Cd2 127.1(4) . 13
C6 O4 Cd2 118.4(4) . .
N1 C7 H7A 109.5 . .
N1 C7 H7B 109.5 . .
H7A C7 H7B 109.5 . .
N1 C7 H7C 109.5 . .
H7A C7 H7C 109.5 . .
H7B C7 H7C 109.5 . .
N1 C8 H8A 109.5 . .
N1 C8 H8B 109.5 . .
H8A C8 H8B 109.5 . .
N1 C8 H8C 109.5 . .
H8A C8 H8C 109.5 . .
H8B C8 H8C 109.5 . .
C8 N1 C7 111.5(10) . .
C8 N1 H1A 109.3 . .
C7 N1 H1A 109.3 . .
C8 N1 H1B 109.3 . .
C7 N1 H1B 109.3 . .
H1A N1 H1B 108.0 . .
H5D O5 H5C 109.5 . .

loop_
_geom_bond_atom_site_label_1
_geom_bond_atom_site_label_2
_geom_bond_distance
_geom_bond_site_symmetry_2
C1 O2 1.251(9) .
C1 O1 1.256(8) .
C1 C3 1.507(8) .
C2 C3 1.392(7) .
C2 C3 1.392(7) 10_556
C2 H2 0.9300 .
C3 C4 1.395(8) .
C4 C5 1.399(7) .
C4 C6 1.495(8) .
C5 C4 1.399(7) 10_556
C5 H5 0.9300 .
C6 O3 1.247(7) .
C6 O4 1.258(8) .
Cd1 O1 2.270(5) 8_445
Cd1 O1 2.270(5) 7_545
Cd1 O1 2.270(5) 2_655
Cd1 O1 2.270(5) .
Cd1 O2 2.648(5) .
Cd1 O2 2.648(5) 2_655
Cd1 O2 2.648(5) 8_445
Cd1 O2 2.648(5) 7_545
Cd2 O4 2.220(5) .
Cd2 O4 2.220(5) 8_455
Cd2 O3 2.329(4) 13
Cd2 O3 2.329(4) 12_665
Cd2 O2 2.430(6) 13
Cd2 O2 2.430(6) 12_665
O2 Cd2 2.430(6) 13
O3 Cd2 2.329(4) 13
C7 N1 1.582(10) .
C7 H7A 0.9600 .
C7 H7B 0.9600 .
C7 H7C 0.9600 .
C8 N1 1.532(11) .
C8 H8A 0.9600 .
C8 H8B 0.9600 .
C8 H8C 0.9600 .
N1 H1A 0.9000 .
N1 H1B 0.9000 .
O5 H5D 0.8500 .
O5 H5C 0.8500 .

loop_
_geom_torsion_atom_site_label_1
_geom_torsion_atom_site_label_2
_geom_torsion_atom_site_label_3
_geom_torsion_atom_site_label_4
_geom_torsion
_geom_torsion_site_symmetry_1
_geom_torsion_site_symmetry_4
C3 C2 C3 C4 2.6(13) 10_556 .
C3 C2 C3 C1 -178.6(6) 10_556 .
O2 C1 C3 C2 92.2(8) . .
O1 C1 C3 C2 -82.4(8) . .
O2 C1 C3 C4 -89.2(8) . .
O1 C1 C3 C4 96.3(8) . .
C2 C3 C4 C5 0.4(10) . .
C1 C3 C4 C5 -178.1(7) . .
C2 C3 C4 C6 177.8(7) . .
C1 C3 C4 C6 -0.7(10) . .
C3 C4 C5 C4 -3.5(12) . 10_556
C6 C4 C5 C4 179.1(5) . 10_556
C3 C4 C6 O3 9.2(9) . .
C5 C4 C6 O3 -173.4(6) . .
C3 C4 C6 O4 -167.8(6) . .
C5 C4 C6 O4 9.6(9) . .
O2 C1 O1 Cd1 -4.8(8) . .
C3 C1 O1 Cd1 169.4(4) . .
O1 Cd1 O1 C1 35.4(4) 8_445 .
O1 Cd1 O1 C1 144.7(4) 7_545 .
O1 Cd1 O1 C1 -75.6(4) 2_655 .
O2 Cd1 O1 C1 2.4(4) . .
O2 Cd1 O1 C1 -127.2(4) 2_655 .
O2 Cd1 O1 C1 61.1(4) 8_445 .
O2 Cd1 O1 C1 -170.2(4) 7_545 .
O1 C1 O2 Cd2 -106.4(6) . 13
C3 C1 O2 Cd2 79.5(7) . 13
O1 C1 O2 Cd1 4.1(7) . .
C3 C1 O2 Cd1 -170.0(5) . .
O1 Cd1 O2 C1 -160.5(4) 8_445 .
O1 Cd1 O2 C1 -63.5(5) 7_545 .
O1 Cd1 O2 C1 99.3(4) 2_655 .
O1 Cd1 O2 C1 -2.4(4) . .
O2 Cd1 O2 C1 56.2(4) 2_655 .
O2 Cd1 O2 C1 -111.9(5) 8_445 .
O2 Cd1 O2 C1 149.6(4) 7_545 .
O1 Cd1 O2 Cd2 -48.6(2) 8_445 13
O1 Cd1 O2 Cd2 48.4(4) 7_545 13
O1 Cd1 O2 Cd2 -148.8(2) 2_655 13
O1 Cd1 O2 Cd2 109.5(3) . 13
O2 Cd1 O2 Cd2 168.1(3) 2_655 13
O2 Cd1 O2 Cd2 0.0 8_445 13
O2 Cd1 O2 Cd2 -98.5(2) 7_545 13
O4 C6 O3 Cd2 -115.0(7) . 13
C4 C6 O3 Cd2 68.2(7) . 13
O3 C6 O4 Cd2 10.6(9) . .
C4 C6 O4 Cd2 -172.6(4) . .
O4 Cd2 O4 C6 -55.2(5) 8_455 .
O3 Cd2 O4 C6 40.9(6) 13 .
O3 Cd2 O4 C6 -153.7(6) 12_665 .
O2 Cd2 O4 C6 116.2(5) 13 .
O2 Cd2 O4 C6 128.5(6) 12_665 .
